data_7215019
loop_
_publ_author_name
'Huang, Fu-Ping'
'Li, Hai-Ye'
'Yu, Qing'
'Bian, He-Dong'
'Tian, Jin-Lei'
'Yan, Shi-Ping'
'Liao, Dai-Zheng'
'Cheng, Peng'

_publ_section_title
;
 Co(ii)/Ni(ii) coordination polymers incorporated with a bent connector:
 crystal structures and magnetic properties
;
_journal_issue 14
_journal_name_full CrystEngComm
_journal_page_first 4756
_journal_paper_doi 10.1039/c2ce25586c
_journal_volume 14
_journal_year 2012
_chemical_formula_sum 'C42 H40 N14 Ni2 O15'
_chemical_formula_weight 1098.74
_chemical_name_systematic
;
?
;
_space_group_IT_number 15
_symmetry_cell_setting monoclinic
_symmetry_space_group_name_Hall '-C 2yc'
_symmetry_space_group_name_H-M 'C 1 2/c 1'
_atom_sites_solution_hydrogens geom
_atom_sites_solution_primary direct
_atom_sites_solution_secondary difmap
_audit_creation_method SHELXL-97
_cell_angle_alpha 90.00
_cell_angle_beta 116.37(3)
_cell_angle_gamma 90.00
_cell_formula_units_Z 4
_cell_length_a 28.368(6)
_cell_length_b 11.144(2)
_cell_length_c 16.695(3)
_cell_measurement_temperature 293(2)
_cell_volume 4729(2)
_computing_structure_refinement 'SHELXL-97 (Sheldrick, 1997)'
_computing_structure_solution 'SHELXS-97 (Sheldrick, 1990)'
_diffrn_ambient_temperature 293(2)
_diffrn_measured_fraction_theta_full 0.993
_diffrn_measured_fraction_theta_max 0.993
_diffrn_radiation_monochromator graphite
_diffrn_radiation_source 'fine-focus sealed tube'
_diffrn_radiation_type MoK\a
_diffrn_radiation_wavelength 0.71073
_diffrn_reflns_av_R_equivalents 0.1033
_diffrn_reflns_av_sigmaI/netI 0.1069
_diffrn_reflns_limit_h_max 32
_diffrn_reflns_limit_h_min -33
_diffrn_reflns_limit_k_max 13
_diffrn_reflns_limit_k_min -13
_diffrn_reflns_limit_l_max 19
_diffrn_reflns_limit_l_min -19
_diffrn_reflns_number 12716
_diffrn_reflns_theta_full 25.00
_diffrn_reflns_theta_max 25.00
_diffrn_reflns_theta_min 3.02
_exptl_absorpt_coefficient_mu 0.880
_exptl_absorpt_correction_T_max 0.845
_exptl_absorpt_correction_T_min 0.687
_exptl_absorpt_correction_type multi-scan
_exptl_absorpt_process_details sadabs
_exptl_crystal_colour GREEN
_exptl_crystal_density_diffrn 1.531
_exptl_crystal_density_method 'not measured'
_exptl_crystal_description BLOCK
_exptl_crystal_F_000 2232
_exptl_crystal_size_max 0.42
_exptl_crystal_size_mid 0.24
_exptl_crystal_size_min 0.14
_refine_diff_density_max 0.547
_refine_diff_density_min -0.385
_refine_diff_density_rms 0.091
_refine_ls_extinction_method none
_refine_ls_goodness_of_fit_ref 1.036
_refine_ls_hydrogen_treatment constr
_refine_ls_matrix_type full
_refine_ls_number_parameters 340
_refine_ls_number_reflns 4129
_refine_ls_number_restraints 41
_refine_ls_restrained_S_all 1.045
_refine_ls_R_factor_all 0.1399
_refine_ls_R_factor_gt 0.0808
_refine_ls_shift/su_max 0.000
_refine_ls_shift/su_mean 0.000
_refine_ls_structure_factor_coef Fsqd
_refine_ls_weighting_details 'calc w=1/[\s^2^(Fo^2^)+(0.0423P)^2^+40.0000P] where P=(Fo^2^+2Fc^2^)/3'
_refine_ls_weighting_scheme calc
_refine_ls_wR_factor_gt 0.1471
_refine_ls_wR_factor_ref 0.1712
_reflns_number_gt 2689
_reflns_number_total 4129
_reflns_threshold_expression >2sigma(I)
_cod_data_source_file c2ce25586c.txt
_cod_data_source_block 5
_cod_original_cell_volume 4728.6(16)
_cod_original_sg_symbol_H-M C2/c
_cod_database_code 7215019

loop_
_symmetry_equiv_pos_as_xyz
'x, y, z'
'-x, y, -z+1/2'
'x+1/2, y+1/2, z'
'-x+1/2, y+1/2, -z+1/2'
'-x, -y, -z'
'x, -y, z-1/2'
'-x+1/2, -y+1/2, -z'
'x+1/2, -y+1/2, z-1/2'

loop_
_atom_site_label
_atom_site_type_symbol
_atom_site_fract_x
_atom_site_fract_y
_atom_site_fract_z
_atom_site_U_iso_or_equiv
_atom_site_adp_type
_atom_site_occupancy
_atom_site_symmetry_multiplicity
_atom_site_calc_flag
_atom_site_refinement_flags
_atom_site_disorder_assembly
_atom_site_disorder_group
Ni1 Ni 0.2500 0.2500 0.0000 0.0188(3) Uani 1 2 d S . .
Ni2 Ni 0.2500 -0.2500 0.0000 0.0214(3) Uani 1 2 d S . .
C1 C 0.2353(2) -0.0017(6) 0.0717(4) 0.0209(13) Uani 1 1 d . . .
C2 C 0.2295(2) -0.0584(6) 0.1500(4) 0.0220(14) Uani 1 1 d . . .
C3 C 0.2663(3) -0.1435(6) 0.2077(4) 0.0242(15) Uani 1 1 d . . .
C4 C 0.3134(3) -0.1917(6) 0.1970(5) 0.0282(16) Uani 1 1 d . . .
C5 C 0.1887(3) -0.0155(6) 0.1672(4) 0.0260(15) Uani 1 1 d . . .
H5 H 0.1649 0.0410 0.1300 0.031 Uiso 1 1 calc R . .
C6 C 0.1846(2) -0.0605(6) 0.2427(4) 0.0262(15) Uani 1 1 d . . .
C7 C 0.2214(3) -0.1424(6) 0.3013(4) 0.0243(15) Uani 1 1 d . . .
C8 C 0.2618(3) -0.1859(6) 0.2828(4) 0.0266(16) Uani 1 1 d . . .
H8 H 0.2854 -0.2425 0.3201 0.032 Uiso 1 1 calc R . .
C9 C 0.1682(3) -0.0937(6) 0.3566(4) 0.0317(17) Uani 1 1 d . . .
H9 H 0.1522 -0.0893 0.3947 0.038 Uiso 1 1 calc R . .
C10 C 0.3543(3) 0.0894(6) 0.0909(4) 0.0321(17) Uani 1 1 d . . .
H10 H 0.3360 0.0502 0.1176 0.038 Uiso 1 1 calc R . .
C11 C 0.4058(3) 0.0546(6) 0.1157(4) 0.0331(17) Uani 1 1 d . . .
H11 H 0.4210 -0.0059 0.1578 0.040 Uiso 1 1 calc R . .
C12 C 0.4346(3) 0.1108(6) 0.0771(4) 0.0284(16) Uani 1 1 d . . .
C13 C 0.4093(3) 0.2005(7) 0.0161(5) 0.0372(19) Uani 1 1 d . . .
H13 H 0.4269 0.2419 -0.0109 0.045 Uiso 1 1 calc R . .
C14 C 0.3576(3) 0.2287(6) -0.0049(4) 0.0359(19) Uani 1 1 d . . .
H14 H 0.3416 0.2887 -0.0471 0.043 Uiso 1 1 calc R . .
C15 C 0.4896(3) 0.0805(6) 0.0984(5) 0.0332(17) Uani 1 1 d . . .
C16 C 0.5635(3) 0.0928(7) 0.0951(5) 0.0354(18) Uani 1 1 d . . .
C17 C 0.6084(3) 0.1294(6) 0.0759(4) 0.0286(16) Uani 1 1 d . . .
C18 C 0.5993(3) 0.2153(6) 0.0101(5) 0.0371(19) Uani 1 1 d . . .
H18 H 0.5663 0.2505 -0.0202 0.045 Uiso 1 1 calc R . .
C19 C 0.6402(3) 0.2473(6) -0.0095(4) 0.0319(16) Uani 1 1 d . . .
H19 H 0.6338 0.3054 -0.0531 0.038 Uiso 1 1 calc R . .
C20 C 0.6966(3) 0.1157(6) 0.0945(4) 0.0323(17) Uani 1 1 d . . .
H20 H 0.7299 0.0816 0.1240 0.039 Uiso 1 1 calc R . .
C21 C 0.6581(3) 0.0785(6) 0.1176(5) 0.0350(18) Uani 1 1 d . . .
H21 H 0.6653 0.0197 0.1610 0.042 Uiso 1 1 calc R . .
N1 N 0.3288(2) 0.1761(5) 0.0309(3) 0.0250(13) Uani 1 1 d . . .
N2 N 0.5166(2) 0.1469(5) 0.0619(4) 0.0332(14) Uani 1 1 d . . .
N3 N 0.5173(2) -0.0104(6) 0.1500(4) 0.0358(14) Uani 1 1 d . . .
N4 N 0.5655(2) -0.0025(5) 0.1479(4) 0.0350(14) Uani 1 1 d D . .
N5 N 0.6885(2) 0.1989(5) 0.0312(4) 0.0255(13) Uani 1 1 d . . .
N6 N 0.1502(2) -0.0317(5) 0.2785(3) 0.0311(14) Uani 1 1 d D . .
N7 N 0.2107(2) -0.1617(5) 0.3746(3) 0.0257(13) Uani 1 1 d . . .
O1 O 0.23485(17) 0.1113(4) 0.0696(3) 0.0247(10) Uani 1 1 d . . .
O2 O 0.23972(17) -0.0684(4) 0.0136(3) 0.0271(11) Uani 1 1 d . . .
O3 O 0.30657(17) -0.2570(4) 0.1313(3) 0.0323(11) Uani 1 1 d . . .
O4 O 0.3581(2) -0.1677(5) 0.2587(4) 0.0497(15) Uani 1 1 d . . .
O5 O 0.4267(3) 0.6480(6) 0.2843(6) 0.108(3) Uani 1 1 d DU . .
O6 O 0.5000 0.7702(17) 0.2500 0.205(7) Uani 1 2 d SU . .
O7 O 0.0536(17) 0.000(4) 0.381(3) 0.224(8) Uani 0.346(15) 1 d PU A 1
O8 O 0.514(8) 0.489(19) 0.101(12) 0.90(5) Uani 0.346(15) 1 d PU A 1
O7' O 0.5135(8) 0.607(2) 0.0328(16) 0.224(8) Uani 0.654(15) 1 d PU A 2
O8' O 0.9846(16) 0.876(3) 0.2256(14) 0.90(5) Uani 0.654(15) 1 d PU . 2
H6A H 0.5111 0.7290 0.3011 1.082 Uiso 1 1 d R . .
H5A H 0.4174 0.6363 0.2301 1.082 Uiso 1 1 d RD . .
H5B H 0.4132 0.7195 0.2843 1.082 Uiso 1 1 d RD . .
H4 H 0.5857 -0.0700 0.1757 1.082 Uiso 1 1 d RD . .
H6 H 0.1228 0.0124 0.2593 1.082 Uiso 1 1 d RD . .

loop_
_atom_site_aniso_label
_atom_site_aniso_U_11
_atom_site_aniso_U_22
_atom_site_aniso_U_33
_atom_site_aniso_U_23
_atom_site_aniso_U_13
_atom_site_aniso_U_12
Ni1 0.0237(7) 0.0186(6) 0.0189(6) 0.0004(5) 0.0138(5) 0.0015(6)
Ni2 0.0243(7) 0.0192(6) 0.0260(6) -0.0018(6) 0.0160(6) -0.0002(6)
C1 0.020(3) 0.020(3) 0.026(3) 0.002(3) 0.013(3) 0.001(3)
C2 0.025(4) 0.023(3) 0.021(3) 0.001(3) 0.014(3) 0.000(3)
C3 0.027(4) 0.022(4) 0.026(4) -0.004(3) 0.013(3) -0.005(3)
C4 0.032(4) 0.026(4) 0.032(4) 0.004(3) 0.018(4) 0.002(3)
C5 0.033(4) 0.026(4) 0.025(3) 0.014(3) 0.018(3) 0.007(3)
C6 0.028(4) 0.025(4) 0.031(4) 0.003(3) 0.018(3) 0.002(3)
C7 0.032(4) 0.027(4) 0.019(3) 0.005(3) 0.015(3) 0.000(3)
C8 0.032(4) 0.025(4) 0.028(3) 0.010(3) 0.018(3) 0.010(3)
C9 0.039(4) 0.036(4) 0.030(4) 0.000(3) 0.023(4) -0.001(4)
C10 0.024(4) 0.047(5) 0.029(4) 0.015(3) 0.016(3) 0.008(3)
C11 0.034(4) 0.035(4) 0.035(4) 0.014(3) 0.019(4) 0.006(3)
C12 0.028(4) 0.035(4) 0.027(4) -0.001(3) 0.016(3) 0.002(3)
C13 0.032(4) 0.050(5) 0.042(4) 0.014(4) 0.027(4) 0.008(4)
C14 0.038(5) 0.043(5) 0.033(4) 0.014(3) 0.023(4) 0.013(4)
C15 0.028(4) 0.039(4) 0.039(4) 0.000(4) 0.021(4) -0.002(4)
C16 0.029(4) 0.043(5) 0.040(4) 0.002(4) 0.021(4) 0.002(4)
C17 0.030(4) 0.028(4) 0.034(4) 0.001(3) 0.020(3) 0.000(3)
C18 0.024(4) 0.047(5) 0.042(4) 0.016(4) 0.016(4) 0.011(3)
C19 0.028(4) 0.034(4) 0.038(4) 0.011(4) 0.019(3) 0.009(4)
C20 0.022(4) 0.037(4) 0.036(4) 0.006(3) 0.011(3) 0.001(3)
C21 0.031(4) 0.035(4) 0.042(4) 0.014(4) 0.019(4) 0.006(4)
N1 0.025(3) 0.028(3) 0.026(3) -0.003(3) 0.016(3) 0.002(3)
N2 0.023(3) 0.039(4) 0.044(4) 0.010(3) 0.021(3) 0.007(3)
N3 0.023(3) 0.047(4) 0.044(3) 0.014(3) 0.021(3) 0.009(3)
N4 0.026(3) 0.045(4) 0.040(3) 0.008(3) 0.020(3) 0.000(3)
N5 0.028(3) 0.023(3) 0.034(3) -0.004(3) 0.021(3) -0.001(3)
N6 0.033(3) 0.039(4) 0.031(3) 0.005(3) 0.023(3) 0.004(3)
N7 0.031(3) 0.033(3) 0.020(3) 0.005(2) 0.017(3) 0.004(3)
O1 0.037(3) 0.016(2) 0.033(2) 0.001(2) 0.027(2) 0.000(2)
O2 0.041(3) 0.015(2) 0.033(3) 0.001(2) 0.024(2) 0.003(2)
O3 0.031(3) 0.039(3) 0.031(3) -0.005(2) 0.017(2) 0.006(2)
O4 0.028(3) 0.060(4) 0.054(3) -0.027(3) 0.012(3) -0.005(3)
O5 0.079(5) 0.066(5) 0.172(6) -0.018(5) 0.048(5) -0.006(4)
O6 0.186(10) 0.206(11) 0.229(11) 0.000 0.098(8) 0.000
O7 0.221(10) 0.220(10) 0.231(10) 0.007(7) 0.099(7) -0.002(7)
O8 0.90(5) 0.90(5) 0.90(5) 0.000(7) 0.40(2) 0.001(7)
O7' 0.221(10) 0.220(10) 0.231(10) 0.007(7) 0.099(7) -0.002(7)
O8' 0.90(5) 0.90(5) 0.90(5) 0.000(7) 0.40(2) 0.001(7)

loop_
_atom_type_symbol
_atom_type_description
_atom_type_scat_dispersion_real
_atom_type_scat_dispersion_imag
_atom_type_scat_source
C C 0.0033 0.0016 'International Tables Vol C Tables 4.2.6.8 and 6.1.1.4'
H H 0.0000 0.0000 'International Tables Vol C Tables 4.2.6.8 and 6.1.1.4'
N N 0.0061 0.0033 'International Tables Vol C Tables 4.2.6.8 and 6.1.1.4'
O O 0.0106 0.0060 'International Tables Vol C Tables 4.2.6.8 and 6.1.1.4'
Ni Ni 0.3393 1.1124 'International Tables Vol C Tables 4.2.6.8 and 6.1.1.4'

loop_
_geom_angle_atom_site_label_1
_geom_angle_atom_site_label_2
_geom_angle_atom_site_label_3
_geom_angle
_geom_angle_site_symmetry_1
_geom_angle_site_symmetry_3
_geom_angle_publ_flag
O1 Ni1 O1 180.0(2) 7 . y
O1 Ni1 N7 93.29(18) 7 4 y
O1 Ni1 N7 86.71(18) . 4 y
O1 Ni1 N7 86.71(18) 7 6 y
O1 Ni1 N7 93.29(18) . 6 y
N7 Ni1 N7 180.0(4) 4 6 y
O1 Ni1 N1 88.23(18) 7 . y
O1 Ni1 N1 91.77(18) . . y
N7 Ni1 N1 84.76(19) 4 . y
N7 Ni1 N1 95.24(19) 6 . y
O1 Ni1 N1 91.77(18) 7 7 y
O1 Ni1 N1 88.23(18) . 7 y
N7 Ni1 N1 95.24(19) 4 7 y
N7 Ni1 N1 84.76(19) 6 7 y
N1 Ni1 N1 180.0(3) . 7 y
O3 Ni2 O3 180.0(5) . 7_545 y
O3 Ni2 O2 90.08(18) . . y
O3 Ni2 O2 89.92(18) 7_545 . y
O3 Ni2 O2 89.92(18) . 7_545 y
O3 Ni2 O2 90.08(18) 7_545 7_545 y
O2 Ni2 O2 180.0(2) . 7_545 y
O3 Ni2 N5 86.22(19) . 5_655 y
O3 Ni2 N5 93.78(19) 7_545 5_655 y
O2 Ni2 N5 86.29(18) . 5_655 y
O2 Ni2 N5 93.71(18) 7_545 5_655 y
O3 Ni2 N5 93.78(19) . 3_445 y
O3 Ni2 N5 86.22(19) 7_545 3_445 y
O2 Ni2 N5 93.71(18) . 3_445 y
O2 Ni2 N5 86.29(18) 7_545 3_445 y
N5 Ni2 N5 180.0(3) 5_655 3_445 y
O1 C1 O2 124.5(5) . . ?
O1 C1 C2 115.8(5) . . ?
O2 C1 C2 119.8(6) . . ?
C5 C2 C3 121.0(5) . . ?
C5 C2 C1 116.7(5) . . ?
C3 C2 C1 122.1(5) . . ?
C8 C3 C2 120.0(6) . . ?
C8 C3 C4 114.9(6) . . ?
C2 C3 C4 125.0(5) . . ?
O4 C4 O3 123.0(6) . . ?
O4 C4 C3 116.6(6) . . ?
O3 C4 C3 120.2(6) . . ?
C2 C5 C6 117.9(6) . . ?
C2 C5 H5 121.1 . . ?
C6 C5 H5 121.1 . . ?
N6 C6 C7 107.4(5) . . ?
N6 C6 C5 130.9(6) . . ?
C7 C6 C5 121.5(6) . . ?
C8 C7 N7 131.0(6) . . ?
C8 C7 C6 120.0(5) . . ?
N7 C7 C6 108.9(5) . . ?
C3 C8 C7 119.5(6) . . ?
C3 C8 H8 120.3 . . ?
C7 C8 H8 120.3 . . ?
N7 C9 N6 114.8(5) . . ?
N7 C9 H9 122.6 . . ?
N6 C9 H9 122.6 . . ?
N1 C10 C11 124.7(6) . . ?
N1 C10 H10 117.6 . . ?
C11 C10 H10 117.6 . . ?
C10 C11 C12 119.5(6) . . ?
C10 C11 H11 120.2 . . ?
C12 C11 H11 120.2 . . ?
C13 C12 C11 116.6(6) . . ?
C13 C12 C15 119.4(6) . . ?
C11 C12 C15 124.0(6) . . ?
C12 C13 C14 119.7(6) . . ?
C12 C13 H13 120.1 . . ?
C14 C13 H13 120.1 . . ?
N1 C14 C13 125.1(6) . . ?
N1 C14 H14 117.5 . . ?
C13 C14 H14 117.5 . . ?
N3 C15 N2 114.0(6) . . ?
N3 C15 C12 125.7(6) . . ?
N2 C15 C12 120.2(6) . . ?
N2 C16 N4 111.5(6) . . ?
N2 C16 C17 124.8(6) . . ?
N4 C16 C17 123.6(6) . . ?
C21 C17 C18 118.0(6) . . ?
C21 C17 C16 123.4(6) . . ?
C18 C17 C16 118.5(6) . . ?
C19 C18 C17 118.8(6) . . ?
C19 C18 H18 120.6 . . ?
C17 C18 H18 120.6 . . ?
N5 C19 C18 123.4(6) . . ?
N5 C19 H19 118.3 . . ?
C18 C19 H19 118.3 . . ?
N5 C20 C21 123.2(6) . . ?
N5 C20 H20 118.4 . . ?
C21 C20 H20 118.4 . . ?
C20 C21 C17 119.5(6) . . ?
C20 C21 H21 120.2 . . ?
C17 C21 H21 120.2 . . ?
C14 N1 C10 114.3(6) . . ?
C14 N1 Ni1 119.0(4) . . ?
C10 N1 Ni1 126.3(4) . . ?
C16 N2 C15 102.7(6) . . ?
C15 N3 N4 103.9(5) . . ?
C16 N4 N3 107.9(5) . . ?
C16 N4 H4 142.0 . . ?
N3 N4 H4 109.2 . . ?
C19 N5 C20 117.0(6) . . ?
C19 N5 Ni2 122.5(4) . 3 ?
C20 N5 Ni2 120.5(4) . 3 ?
C9 N6 C6 105.0(5) . . ?
C9 N6 H6 123.0 . . ?
C6 N6 H6 131.9 . . ?
C9 N7 C7 103.9(5) . . ?
C9 N7 Ni1 120.6(4) . 4_545 ?
C7 N7 Ni1 135.0(4) . 4_545 ?
C1 O1 Ni1 138.8(4) . . ?
C1 O2 Ni2 136.1(4) . . ?
C4 O3 Ni2 130.6(4) . . ?
H5A O5 H5B 102.3 . . ?

loop_
_geom_bond_atom_site_label_1
_geom_bond_atom_site_label_2
_geom_bond_distance
_geom_bond_site_symmetry_2
_geom_bond_publ_flag
Ni1 O1 2.090(4) 7 y
Ni1 O1 2.090(4) . y
Ni1 N7 2.126(5) 4 y
Ni1 N7 2.126(5) 6 y
Ni1 N1 2.217(5) . y
Ni1 N1 2.217(5) 7 y
Ni2 O3 2.064(4) . y
Ni2 O3 2.064(4) 7_545 y
Ni2 O2 2.071(4) . y
Ni2 O2 2.071(4) 7_545 y
Ni2 N5 2.110(5) 5_655 y
Ni2 N5 2.110(5) 3_445 y
C1 O1 1.260(7) . ?
C1 O2 1.272(7) . ?
C1 C2 1.524(8) . ?
C2 C5 1.397(8) . ?
C2 C3 1.423(9) . ?
C3 C8 1.398(8) . ?
C3 C4 1.521(9) . ?
C4 O4 1.257(8) . ?
C4 O3 1.259(7) . ?
C5 C6 1.409(8) . ?
C5 H5 0.9300 . ?
C6 N6 1.390(8) . ?
C6 C7 1.404(9) . ?
C7 C8 1.398(8) . ?
C7 N7 1.404(7) . ?
C8 H8 0.9300 . ?
C9 N7 1.340(8) . ?
C9 N6 1.359(8) . ?
C9 H9 0.9300 . ?
C10 N1 1.347(8) . ?
C10 C11 1.386(9) . ?
C10 H10 0.9300 . ?
C11 C12 1.394(9) . ?
C11 H11 0.9300 . ?
C12 C13 1.380(9) . ?
C12 C15 1.477(9) . ?
C13 C14 1.384(9) . ?
C13 H13 0.9300 . ?
C14 N1 1.344(8) . ?
C14 H14 0.9300 . ?
C15 N3 1.335(9) . ?
C15 N2 1.386(8) . ?
C16 N2 1.335(8) . ?
C16 N4 1.365(8) . ?
C16 C17 1.501(9) . ?
C17 C21 1.386(9) . ?
C17 C18 1.392(9) . ?
C18 C19 1.384(9) . ?
C18 H18 0.9300 . ?
C19 N5 1.343(8) . ?
C19 H19 0.9300 . ?
C20 N5 1.347(8) . ?
C20 C21 1.375(9) . ?
C20 H20 0.9300 . ?
C21 H21 0.9300 . ?
N3 N4 1.387(7) . ?
N4 H4 0.9339 . ?
N5 Ni2 2.110(5) 3 ?
N6 H6 0.8530 . ?
N7 Ni1 2.126(5) 4_545 ?
O5 H5A 0.8333 . ?
O5 H5B 0.8841 . ?
O6 H6A 0.8932 . ?
O8' O8' 0.89(6) 2_755 ?

loop_
_geom_torsion_atom_site_label_1
_geom_torsion_atom_site_label_2
_geom_torsion_atom_site_label_3
_geom_torsion_atom_site_label_4
_geom_torsion
_geom_torsion_site_symmetry_1
_geom_torsion_site_symmetry_4
O1 C1 C2 C5 48.7(8) . .
O2 C1 C2 C5 -130.7(6) . .
O1 C1 C2 C3 -126.2(6) . .
O2 C1 C2 C3 54.5(8) . .
C5 C2 C3 C8 0.3(10) . .
C1 C2 C3 C8 174.9(6) . .
C5 C2 C3 C4 -177.3(6) . .
C1 C2 C3 C4 -2.7(10) . .
C8 C3 C4 O4 -61.3(8) . .
C2 C3 C4 O4 116.4(7) . .
C8 C3 C4 O3 115.3(7) . .
C2 C3 C4 O3 -67.0(9) . .
C3 C2 C5 C6 -0.9(9) . .
C1 C2 C5 C6 -175.8(6) . .
C2 C5 C6 N6 176.9(7) . .
C2 C5 C6 C7 2.5(10) . .
N6 C6 C7 C8 -178.9(6) . .
C5 C6 C7 C8 -3.4(10) . .
N6 C6 C7 N7 -1.6(7) . .
C5 C6 C7 N7 174.0(6) . .
C2 C3 C8 C7 -1.1(10) . .
C4 C3 C8 C7 176.7(6) . .
N7 C7 C8 C3 -174.1(6) . .
C6 C7 C8 C3 2.6(10) . .
N1 C10 C11 C12 -0.2(11) . .
C10 C11 C12 C13 0.7(10) . .
C10 C11 C12 C15 -179.8(7) . .
C11 C12 C13 C14 -1.1(10) . .
C15 C12 C13 C14 179.4(7) . .
C12 C13 C14 N1 1.1(11) . .
C13 C12 C15 N3 -173.9(7) . .
C11 C12 C15 N3 6.5(11) . .
C13 C12 C15 N2 4.3(10) . .
C11 C12 C15 N2 -175.3(6) . .
N2 C16 C17 C21 173.9(7) . .
N4 C16 C17 C21 -7.5(11) . .
N2 C16 C17 C18 -8.9(11) . .
N4 C16 C17 C18 169.8(7) . .
C21 C17 C18 C19 -1.1(10) . .
C16 C17 C18 C19 -178.5(6) . .
C17 C18 C19 N5 0.7(11) . .
N5 C20 C21 C17 -1.1(11) . .
C18 C17 C21 C20 1.3(10) . .
C16 C17 C21 C20 178.5(7) . .
C13 C14 N1 C10 -0.5(10) . .
C13 C14 N1 Ni1 172.7(6) . .
C11 C10 N1 C14 0.1(10) . .
C11 C10 N1 Ni1 -172.5(5) . .
O1 Ni1 N1 C14 -4.7(5) 7 .
O1 Ni1 N1 C14 175.3(5) . .
N7 Ni1 N1 C14 -98.2(5) 4 .
N7 Ni1 N1 C14 81.8(5) 6 .
N1 Ni1 N1 C14 98(100) 7 .
O1 Ni1 N1 C10 167.6(5) 7 .
O1 Ni1 N1 C10 -12.4(5) . .
N7 Ni1 N1 C10 74.1(5) 4 .
N7 Ni1 N1 C10 -105.9(5) 6 .
N1 Ni1 N1 C10 -90(100) 7 .
N4 C16 N2 C15 0.9(8) . .
C17 C16 N2 C15 179.7(7) . .
N3 C15 N2 C16 -0.9(8) . .
C12 C15 N2 C16 -179.3(6) . .
N2 C15 N3 N4 0.6(8) . .
C12 C15 N3 N4 178.9(6) . .
N2 C16 N4 N3 -0.6(8) . .
C17 C16 N4 N3 -179.4(6) . .
C15 N3 N4 C16 0.0(7) . .
C18 C19 N5 C20 -0.4(10) . .
C18 C19 N5 Ni2 -179.9(5) . 3
C21 C20 N5 C19 0.7(10) . .
C21 C20 N5 Ni2 -179.9(5) . 3
N7 C9 N6 C6 -0.9(8) . .
C7 C6 N6 C9 1.5(7) . .
C5 C6 N6 C9 -173.5(7) . .
N6 C9 N7 C7 0.0(8) . .
N6 C9 N7 Ni1 173.0(4) . 4_545
C8 C7 N7 C9 178.0(7) . .
C6 C7 N7 C9 1.0(7) . .
C8 C7 N7 Ni1 6.4(11) . 4_545
C6 C7 N7 Ni1 -170.6(5) . 4_545
O2 C1 O1 Ni1 -11.2(10) . .
C2 C1 O1 Ni1 169.5(4) . .
O1 Ni1 O1 C1 87(100) 7 .
N7 Ni1 O1 C1 -137.4(6) 4 .
N7 Ni1 O1 C1 42.6(6) 6 .
N1 Ni1 O1 C1 -52.7(6) . .
N1 Ni1 O1 C1 127.3(6) 7 .
O1 C1 O2 Ni2 172.0(4) . .
C2 C1 O2 Ni2 -8.8(9) . .
O3 Ni2 O2 C1 -44.3(6) . .
O3 Ni2 O2 C1 135.7(6) 7_545 .
O2 Ni2 O2 C1 106(100) 7_545 .
N5 Ni2 O2 C1 -130.5(6) 5_655 .
N5 Ni2 O2 C1 49.5(6) 3_445 .
O4 C4 O3 Ni2 -146.8(5) . .
C3 C4 O3 Ni2 36.8(9) . .
O3 Ni2 O3 C4 -73(73) 7_545 .
O2 Ni2 O3 C4 25.3(6) . .
O2 Ni2 O3 C4 -154.7(6) 7_545 .
N5 Ni2 O3 C4 111.6(6) 5_655 .
N5 Ni2 O3 C4 -68.4(6) 3_445 .
